data_7044703
loop_
_publ_author_name
'Sun, Yu-Ling'
'Shi, Chao'
'Zhang, Wen'

_publ_section_title
;
 Distinct room-temperature dielectric transition in a perchlorate-based
 organic-inorganic hybrid perovskite
;
_journal_name_full 'Dalton Transactions'
_journal_paper_doi 10.1039/C7DT03798H
_journal_year 2017
_chemical_formula_moiety 'Cl3 K O12, C5 H14 N2'
_chemical_formula_sum 'C5 H14 Cl3 K N2 O12'
_chemical_formula_weight 439.63
_space_group_crystal_system orthorhombic
_space_group_IT_number 61
_space_group_name_Hall '-P 2ac 2ab'
_space_group_name_H-M_alt 'P b c a'
_symmetry_space_group_name_Hall '-P 2ac 2ab'
_symmetry_space_group_name_H-M 'P b c a'
_atom_sites_solution_hydrogens geom
_audit_creation_method SHELXL-2014/7
_audit_update_record
;
2017-07-26 deposited with the CCDC.
2017-11-07 downloaded from the CCDC.
;
_cell_angle_alpha 90
_cell_angle_beta 90
_cell_angle_gamma 90
_cell_formula_units_Z 8
_cell_length_a 9.640(4)
_cell_length_b 14.793(7)
_cell_length_c 20.947(9)
_cell_measurement_reflns_used 8184
_cell_measurement_temperature 293(2)
_cell_measurement_theta_max 27.7672
_cell_measurement_theta_min 1.9445
_cell_volume 2987(2)
_computing_cell_refinement 'CrystalClear (Rigaku Inc., 2008)'
_computing_data_collection 'CrystalClear (Rigaku Inc., 2008)'
_computing_data_reduction 'CrystalClear (Rigaku Inc., 2008)'
_computing_structure_refinement 'SHELXL-2014/7 (Sheldrick, 2014)'
_computing_structure_solution 'SHELXL-2014/7 (Sheldrick, 2014)'
_diffrn_ambient_temperature 293(2)
_diffrn_measured_fraction_theta_full 0.981
_diffrn_measured_fraction_theta_max 0.968
_diffrn_measurement_device_type 'Rigaku Mercury CCD'
_diffrn_measurement_method \w
_diffrn_radiation_type MoK\a
_diffrn_radiation_wavelength 0.71073
_diffrn_reflns_av_R_equivalents 0.0699
_diffrn_reflns_av_unetI/netI 0.0520
_diffrn_reflns_Laue_measured_fraction_full 0.981
_diffrn_reflns_Laue_measured_fraction_max 0.968
_diffrn_reflns_limit_h_max 7
_diffrn_reflns_limit_h_min -11
_diffrn_reflns_limit_k_max 19
_diffrn_reflns_limit_k_min -19
_diffrn_reflns_limit_l_max 13
_diffrn_reflns_limit_l_min -27
_diffrn_reflns_number 20406
_diffrn_reflns_point_group_measured_fraction_full 0.981
_diffrn_reflns_point_group_measured_fraction_max 0.968
_diffrn_reflns_theta_full 25.242
_diffrn_reflns_theta_max 27.491
_diffrn_reflns_theta_min 1.944
_exptl_absorpt_coefficient_mu 0.959
_exptl_absorpt_correction_T_max 1.0000
_exptl_absorpt_correction_T_min 0.7060
_exptl_absorpt_correction_type multi-scan
_exptl_absorpt_process_details 'CrystalClear (Rigaku, 2005)'
_exptl_crystal_colour Colorless
_exptl_crystal_density_diffrn 1.955
_exptl_crystal_description Prism
_exptl_crystal_F_000 1792
_exptl_crystal_size_max 0.2000
_exptl_crystal_size_mid 0.2000
_exptl_crystal_size_min 0.2000
_refine_diff_density_max 0.784
_refine_diff_density_min -0.438
_refine_diff_density_rms 0.132
_refine_ls_extinction_coef 0.0071(7)
_refine_ls_extinction_expression Fc^*^=kFc[1+0.001xFc^2^\l^3^/sin(2\q)]^-1/4^
_refine_ls_extinction_method 'SHELXL-2014/7 (Sheldrick 2014'
_refine_ls_goodness_of_fit_ref 1.163
_refine_ls_hydrogen_treatment constr
_refine_ls_matrix_type full
_refine_ls_number_parameters 209
_refine_ls_number_reflns 3317
_refine_ls_number_restraints 0
_refine_ls_restrained_S_all 1.163
_refine_ls_R_factor_all 0.0748
_refine_ls_R_factor_gt 0.0620
_refine_ls_shift/su_max 0.000
_refine_ls_shift/su_mean 0.000
_refine_ls_structure_factor_coef Fsqd
_refine_ls_weighting_details 'w=1/[\s^2^(Fo^2^)+(0.0683P)^2^+2.3309P] where P=(Fo^2^+2Fc^2^)/3'
_refine_ls_weighting_scheme calc
_refine_ls_wR_factor_gt 0.1483
_refine_ls_wR_factor_ref 0.1618
_reflns_Friedel_coverage 0.000
_reflns_number_gt 2894
_reflns_number_total 3317
_reflns_threshold_expression 'I > 2\s(I)'
_cod_data_source_file c7dt03798h2.cif
_cod_data_source_block 1-293K
_cod_depositor_comments
;
The following automatic conversions were performed:

'_exptl_absorpt_correction_type' value 'Multi-scan' changed to
'multi-scan' according to
/home/data/users/saulius/crontab/automatic-downloads/rss-feeds/RSC/lib/dictionaries/cif_core.dic
dictionary named 'cif_core.dic' version 2.4.2 from 2011-04-26.

Automatic conversion script
Id: cif_fix_values 4973 2017-02-22 13:04:09Z antanas 
;
_cod_database_code 7044703
_shelx_shelxl_version_number 2014/7
_shelx_space_group_comment
;
The symmetry employed for this shelxl refinement is uniquely defined
by the following loop, which should always be used as a source of
symmetry information in preference to the above space-group names.
They are only intended as comments.
;

loop_
_space_group_symop_operation_xyz
'x, y, z'
'-x+1/2, -y, z+1/2'
'x+1/2, -y+1/2, -z'
'-x, y+1/2, -z+1/2'
'-x, -y, -z'
'x-1/2, y, -z-1/2'
'-x-1/2, y-1/2, z'
'x, -y-1/2, z-1/2'

loop_
_atom_site_label
_atom_site_type_symbol
_atom_site_fract_x
_atom_site_fract_y
_atom_site_fract_z
_atom_site_U_iso_or_equiv
_atom_site_adp_type
_atom_site_occupancy
_atom_site_site_symmetry_order
_atom_site_calc_flag
_atom_site_refinement_flags_posn
_atom_site_refinement_flags_adp
K1 K 0.20821(9) 0.23110(6) 0.12269(4) 0.0372(3) Uani 1 1 d . .
Cl1 Cl 0.45890(9) 0.20907(6) 0.25428(4) 0.0312(3) Uani 1 1 d . .
Cl2 Cl 0.23992(10) -0.02094(6) 0.13326(5) 0.0346(3) Uani 1 1 d . .
Cl3 Cl 0.44352(9) 0.24150(6) -0.01018(4) 0.0302(3) Uani 1 1 d . .
C1 C 0.6799(5) 0.4071(3) 0.1667(2) 0.0492(11) Uani 1 1 d . .
H1A H 0.6200 0.4527 0.1854 0.059 Uiso 1 1 calc R U
H1B H 0.6596 0.3501 0.1876 0.059 Uiso 1 1 calc R U
C2 C 0.8238(5) 0.5827(3) 0.1207(2) 0.0466(11) Uani 1 1 d . .
H2A H 0.9018 0.6224 0.1122 0.056 Uiso 1 1 calc R U
H2B H 0.7439 0.6207 0.1291 0.056 Uiso 1 1 calc R U
C3 C 0.7952(5) 0.5289(3) 0.06139(19) 0.0420(10) Uani 1 1 d . .
H3A H 0.8665 0.4830 0.0572 0.050 Uiso 1 1 calc R U
H3B H 0.8030 0.5688 0.0248 0.050 Uiso 1 1 calc R U
C4 C 0.8268(5) 0.4318(3) 0.1801(2) 0.0447(10) Uani 1 1 d . .
H4A H 0.8522 0.4080 0.2216 0.054 Uiso 1 1 calc R U
H4B H 0.8857 0.4028 0.1486 0.054 Uiso 1 1 calc R U
C5 C 0.6557(5) 0.4831(3) 0.0589(2) 0.0535(12) Uani 1 1 d . .
H5A H 0.5860 0.5253 0.0741 0.064 Uiso 1 1 calc R U
H5B H 0.6342 0.4692 0.0148 0.064 Uiso 1 1 calc R U
N1 N 0.8547(4) 0.5297(2) 0.17935(17) 0.0472(9) Uani 1 1 d . .
H1C H 0.9441 0.5374 0.1883 0.057 Uiso 1 1 calc R U
H1D H 0.8068 0.5544 0.2112 0.057 Uiso 1 1 calc R U
N2 N 0.6456(4) 0.3986(2) 0.09698(18) 0.0442(9) Uani 1 1 d . .
H2C H 0.7023 0.3577 0.0798 0.053 Uiso 1 1 calc R U
H2D H 0.5596 0.3773 0.0935 0.053 Uiso 1 1 calc R U
O1 O 0.6074(3) 0.2052(2) 0.24729(15) 0.0458(8) Uani 1 1 d . .
O2 O 0.4254(3) 0.2299(2) 0.31934(14) 0.0481(8) Uani 1 1 d . .
O3 O 0.4055(3) 0.2782(2) 0.21300(15) 0.0494(8) Uani 1 1 d . .
O4 O 0.3991(3) 0.1231(2) 0.23709(16) 0.0523(9) Uani 1 1 d . .
O5 O 0.3084(4) 0.0456(2) 0.09467(18) 0.0653(10) Uani 1 1 d . .
O6 O 0.1384(3) 0.0218(2) 0.17338(16) 0.0553(9) Uani 1 1 d . .
O7 O 0.3408(3) -0.0664(3) 0.17208(17) 0.0594(9) Uani 1 1 d . .
O8 O 0.1721(3) -0.0860(2) 0.09249(15) 0.0465(8) Uani 1 1 d . .
O9 O 0.2958(3) 0.2378(2) -0.02039(17) 0.0517(9) Uani 1 1 d . .
O10 O 0.4700(3) 0.2351(2) 0.05729(14) 0.0419(7) Uani 1 1 d . .
O11 O 0.5094(3) 0.16803(19) -0.04343(14) 0.0445(7) Uani 1 1 d . .
O12 O 0.4984(3) 0.32579(18) -0.03299(14) 0.0422(7) Uani 1 1 d . .

loop_
_atom_site_aniso_label
_atom_site_aniso_U_11
_atom_site_aniso_U_22
_atom_site_aniso_U_33
_atom_site_aniso_U_23
_atom_site_aniso_U_13
_atom_site_aniso_U_12
K1 0.0316(5) 0.0468(5) 0.0332(5) -0.0012(3) -0.0002(3) -0.0026(4)
Cl1 0.0277(5) 0.0332(5) 0.0328(5) -0.0064(3) -0.0034(4) 0.0013(3)
Cl2 0.0363(6) 0.0319(5) 0.0357(5) -0.0039(3) -0.0005(4) -0.0022(4)
Cl3 0.0270(5) 0.0292(4) 0.0342(5) -0.0023(3) 0.0013(4) -0.0010(3)
C1 0.046(3) 0.046(3) 0.055(3) 0.012(2) 0.009(2) -0.008(2)
C2 0.066(3) 0.0287(19) 0.045(2) 0.0033(17) 0.000(2) -0.0087(19)
C3 0.060(3) 0.035(2) 0.031(2) 0.0040(15) 0.002(2) -0.0035(18)
C4 0.059(3) 0.033(2) 0.042(2) 0.0075(17) -0.007(2) 0.0020(19)
C5 0.056(3) 0.057(3) 0.048(3) 0.009(2) -0.022(2) -0.003(2)
N1 0.055(2) 0.041(2) 0.046(2) -0.0013(16) -0.0127(18) -0.0093(17)
N2 0.040(2) 0.0345(18) 0.058(2) -0.0082(16) -0.0023(17) -0.0081(15)
O1 0.0263(16) 0.0516(19) 0.059(2) -0.0038(15) -0.0035(14) 0.0019(13)
O2 0.054(2) 0.055(2) 0.0353(16) -0.0092(13) 0.0042(15) -0.0003(15)
O3 0.049(2) 0.0521(19) 0.0468(18) 0.0071(14) -0.0143(15) 0.0048(15)
O4 0.0407(18) 0.0389(17) 0.077(2) -0.0237(15) -0.0024(16) -0.0072(13)
O5 0.084(3) 0.048(2) 0.063(2) 0.0032(17) 0.011(2) -0.0245(18)
O6 0.0474(19) 0.062(2) 0.057(2) -0.0205(16) 0.0029(16) 0.0095(16)
O7 0.052(2) 0.061(2) 0.065(2) -0.0006(17) -0.0189(17) 0.0135(17)
O8 0.0496(18) 0.0435(17) 0.0462(17) -0.0144(13) -0.0054(15) -0.0080(14)
O9 0.0267(17) 0.063(2) 0.065(2) -0.0084(17) -0.0056(15) -0.0045(14)
O10 0.0448(18) 0.0489(17) 0.0319(15) 0.0029(12) 0.0029(13) 0.0009(13)
O11 0.0508(18) 0.0333(15) 0.0495(18) -0.0125(13) 0.0088(14) 0.0044(13)
O12 0.0498(18) 0.0306(14) 0.0462(17) 0.0035(12) 0.0075(14) -0.0052(13)

loop_
_atom_type_symbol
_atom_type_description
_atom_type_scat_dispersion_real
_atom_type_scat_dispersion_imag
_atom_type_scat_source
C C 0.0033 0.0016 'International Tables Vol C Tables 4.2.6.8 and 6.1.1.4'
H H 0.0000 0.0000 'International Tables Vol C Tables 4.2.6.8 and 6.1.1.4'
Cl Cl 0.1484 0.1585 'International Tables Vol C Tables 4.2.6.8 and 6.1.1.4'
K K 0.2009 0.2494 'International Tables Vol C Tables 4.2.6.8 and 6.1.1.4'
N N 0.0061 0.0033 'International Tables Vol C Tables 4.2.6.8 and 6.1.1.4'
O O 0.0106 0.0060 'International Tables Vol C Tables 4.2.6.8 and 6.1.1.4'

loop_
_geom_angle_atom_site_label_1
_geom_angle_atom_site_label_2
_geom_angle_atom_site_label_3
_geom_angle
_geom_angle_site_symmetry_1
_geom_angle_site_symmetry_3
O3 K1 O10 73.60(10) . .
O3 K1 O12 176.96(10) . 3_455
O10 K1 O12 108.13(9) . 3_455
O3 K1 O1 67.93(10) . 6_556
O10 K1 O1 137.80(9) . 6_556
O12 K1 O1 109.64(9) 3_455 6_556
O3 K1 O11 134.79(10) . 3_455
O10 K1 O11 107.03(9) . 3_455
O12 K1 O11 47.47(8) 3_455 3_455
O1 K1 O11 112.11(9) 6_556 3_455
O3 K1 O5 98.30(11) . .
O10 K1 O5 68.81(9) . .
O12 K1 O5 80.19(10) 3_455 .
O1 K1 O5 99.89(10) 6_556 .
O11 K1 O5 124.70(10) 3_455 .
O3 K1 O2 110.52(10) . 6_556
O10 K1 O2 175.44(9) . 6_556
O12 K1 O2 67.85(9) 3_455 6_556
O1 K1 O2 46.76(8) 6_556 6_556
O11 K1 O2 68.75(9) 3_455 6_556
O5 K1 O2 111.86(10) . 6_556
O3 K1 O8 69.76(9) . 7_665
O10 K1 O8 62.90(8) . 7_665
O12 K1 O8 113.21(9) 3_455 7_665
O1 K1 O8 116.24(9) 6_556 7_665
O11 K1 O8 71.04(9) 3_455 7_665
O5 K1 O8 131.69(9) . 7_665
O2 K1 O8 116.18(9) 6_556 7_665
O3 K1 O9 117.56(10) . .
O10 K1 O9 45.76(8) . .
O12 K1 O9 64.71(8) 3_455 .
O1 K1 O9 173.09(9) 6_556 .
O11 K1 O9 67.51(9) 3_455 .
O5 K1 O9 75.58(10) . .
O2 K1 O9 129.73(8) 6_556 .
O8 K1 O9 70.43(8) 7_665 .
O3 K1 O7 69.23(10) . 7_665
O10 K1 O7 105.33(9) . 7_665
O12 K1 O7 112.31(9) 3_455 7_665
O1 K1 O7 76.83(9) 6_556 7_665
O11 K1 O7 67.18(9) 3_455 7_665
O5 K1 O7 167.49(10) . 7_665
O2 K1 O7 74.91(9) 6_556 7_665
O8 K1 O7 44.24(8) 7_665 7_665
O9 K1 O7 108.70(9) . 7_665
O3 K1 O6 98.89(9) . .
O10 K1 O6 110.32(8) . .
O12 K1 O6 78.20(8) 3_455 .
O1 K1 O6 60.97(8) 6_556 .
O11 K1 O6 121.20(8) 3_455 .
O5 K1 O6 43.25(9) . .
O2 K1 O6 71.42(9) 6_556 .
O8 K1 O6 167.76(9) 7_665 .
O9 K1 O6 112.94(9) . .
O7 K1 O6 137.23(9) 7_665 .
O3 K1 O4 43.09(9) . .
O10 K1 O4 82.58(9) . .
O12 K1 O4 134.21(8) 3_455 .
O1 K1 O4 57.55(8) 6_556 .
O11 K1 O4 169.57(9) 3_455 .
O5 K1 O4 62.04(9) . .
O2 K1 O4 101.75(9) 6_556 .
O8 K1 O4 111.19(8) 7_665 .
O9 K1 O4 122.92(9) . .
O7 K1 O4 106.87(9) 7_665 .
O6 K1 O4 56.80(8) . .
O2 Cl1 O3 109.8(2) . .
O2 Cl1 O1 109.18(19) . .
O3 Cl1 O1 108.9(2) . .
O2 Cl1 O4 109.7(2) . .
O3 Cl1 O4 109.6(2) . .
O1 Cl1 O4 109.71(19) . .
O2 Cl1 K1 56.00(14) . 6_656
O3 Cl1 K1 128.08(14) . 6_656
O1 Cl1 K1 53.31(13) . 6_656
O4 Cl1 K1 122.30(15) . 6_656
O5 Cl2 O7 109.2(2) . .
O5 Cl2 O6 110.0(2) . .
O7 Cl2 O6 109.6(2) . .
O5 Cl2 O8 109.4(2) . .
O7 Cl2 O8 109.2(2) . .
O6 Cl2 O8 109.33(19) . .
O5 Cl2 K1 125.65(16) . 7_655
O7 Cl2 K1 58.60(15) . 7_655
O6 Cl2 K1 124.18(16) . 7_655
O8 Cl2 K1 50.66(13) . 7_655
O12 Cl3 O11 109.41(18) . .
O12 Cl3 O10 108.60(18) . .
O11 Cl3 O10 110.31(19) . .
O12 Cl3 O9 110.3(2) . .
O11 Cl3 O9 109.62(19) . .
O10 Cl3 O9 108.6(2) . .
O12 Cl3 K1 53.59(12) . 3
O11 Cl3 K1 55.90(13) . 3
O10 Cl3 K1 122.69(13) . 3
O9 Cl3 K1 128.71(16) . 3
C4 C1 N2 114.4(4) . .
C4 C1 H1A 108.7 . .
N2 C1 H1A 108.7 . .
C4 C1 H1B 108.7 . .
N2 C1 H1B 108.7 . .
H1A C1 H1B 107.6 . .
N1 C2 C3 116.1(4) . .
N1 C2 H2A 108.3 . .
C3 C2 H2A 108.3 . .
N1 C2 H2B 108.3 . .
C3 C2 H2B 108.3 . .
H2A C2 H2B 107.4 . .
C2 C3 C5 115.5(4) . .
C2 C3 H3A 108.4 . .
C5 C3 H3A 108.4 . .
C2 C3 H3B 108.4 . .
C5 C3 H3B 108.4 . .
H3A C3 H3B 107.5 . .
N1 C4 C1 114.3(4) . .
N1 C4 H4A 108.7 . .
C1 C4 H4A 108.7 . .
N1 C4 H4B 108.7 . .
C1 C4 H4B 108.7 . .
H4A C4 H4B 107.6 . .
N2 C5 C3 114.7(4) . .
N2 C5 H5A 108.6 . .
C3 C5 H5A 108.6 . .
N2 C5 H5B 108.6 . .
C3 C5 H5B 108.6 . .
H5A C5 H5B 107.6 . .
C4 N1 C2 119.4(3) . .
C4 N1 H1C 107.5 . .
C2 N1 H1C 107.5 . .
C4 N1 H1D 107.5 . .
C2 N1 H1D 107.5 . .
H1C N1 H1D 107.0 . .
C5 N2 C1 115.8(3) . .
C5 N2 H2C 108.3 . .
C1 N2 H2C 108.3 . .
C5 N2 H2D 108.3 . .
C1 N2 H2D 108.3 . .
H2C N2 H2D 107.4 . .
Cl1 O1 K1 103.37(16) . 6_656
Cl1 O2 K1 100.52(16) . 6_656
Cl1 O3 K1 118.56(19) . .
Cl1 O4 K1 88.72(16) . .
Cl2 O5 K1 111.9(2) . .
Cl2 O6 K1 94.85(17) . .
Cl2 O7 K1 98.94(17) . 7_655
Cl2 O8 K1 107.56(16) . 7_655
Cl3 O9 K1 97.25(17) . .
Cl3 O10 K1 108.30(16) . .
Cl3 O11 K1 100.22(15) . 3
Cl3 O12 K1 102.80(15) . 3

loop_
_geom_bond_atom_site_label_1
_geom_bond_atom_site_label_2
_geom_bond_distance
_geom_bond_site_symmetry_2
K1 O3 2.771(3) .
K1 O10 2.872(3) .
K1 O12 2.886(3) 3_455
K1 O1 2.917(3) 6_556
K1 O11 2.942(3) 3_455
K1 O5 2.968(4) .
K1 O2 2.984(4) 6_556
K1 O8 3.008(4) 7_665
K1 O9 3.115(4) .
K1 O7 3.204(4) 7_665
K1 O6 3.342(4) .
K1 O4 3.418(4) .
Cl1 O2 1.434(3) .
Cl1 O3 1.435(3) .
Cl1 O1 1.440(3) .
Cl1 O4 1.443(3) .
Cl1 K1 3.5388(16) 6_656
Cl2 O5 1.434(3) .
Cl2 O7 1.435(3) .
Cl2 O6 1.436(3) .
Cl2 O8 1.443(3) .
Cl2 K1 3.709(2) 7_655
Cl3 O12 1.436(3) .
Cl3 O11 1.439(3) .
Cl3 O10 1.439(3) .
Cl3 O9 1.441(3) .
Cl3 K1 3.4970(16) 3
C1 C4 1.489(6) .
C1 N2 1.503(6) .
C1 H1A 0.9700 .
C1 H1B 0.9700 .
C2 N1 1.488(5) .
C2 C3 1.501(6) .
C2 H2A 0.9700 .
C2 H2B 0.9700 .
C3 C5 1.506(6) .
C3 H3A 0.9700 .
C3 H3B 0.9700 .
C4 N1 1.473(5) .
C4 H4A 0.9700 .
C4 H4B 0.9700 .
C5 N2 1.487(6) .
C5 H5A 0.9700 .
C5 H5B 0.9700 .
N1 H1C 0.8900 .
N1 H1D 0.8900 .
N2 H2C 0.8900 .
N2 H2D 0.8900 .
O1 K1 2.917(3) 6_656
O2 K1 2.984(4) 6_656
O7 K1 3.204(4) 7_655
O8 K1 3.008(4) 7_655
O11 K1 2.942(3) 3
O12 K1 2.886(3) 3

loop_
_geom_hbond_atom_site_label_D
_geom_hbond_atom_site_label_H
_geom_hbond_atom_site_label_A
_geom_hbond_distance_DH
_geom_hbond_distance_HA
_geom_hbond_distance_DA
_geom_hbond_angle_DHA
_geom_hbond_site_symmetry_A
C1 H1B O1 0.97 2.53 3.501(6) 177.2 .
C2 H2A O10 0.97 2.37 3.285(5) 156.4 7_765
C2 H2B O2 0.97 2.54 3.477(6) 163.3 4_655
C3 H3A O11 0.97 2.64 3.590(5) 166.3 3
C4 H4A O3 0.97 2.41 3.278(5) 148.3 6_656
C5 H5A O12 0.97 2.50 3.239(6) 132.7 5_665
N1 H1C O4 0.89 2.22 3.001(5) 146.0 7_765
N1 H1C O7 0.89 2.60 3.266(5) 132.0 7_765
N1 H1D O1 0.89 2.50 2.984(5) 114.9 7_765
N1 H1D O4 0.89 2.48 3.310(5) 155.6 4_655
N1 H1D O6 0.89 2.52 3.088(5) 122.2 4_655
N2 H2C O9 0.89 2.09 2.957(5) 164.8 3
N2 H2D O8 0.89 2.30 3.073(5) 145.4 7_665
N2 H2D O10 0.89 2.40 3.067(4) 132.2 .

loop_
_geom_torsion_atom_site_label_1
_geom_torsion_atom_site_label_2
_geom_torsion_atom_site_label_3
_geom_torsion_atom_site_label_4
_geom_torsion
_geom_torsion_site_symmetry_1
_geom_torsion_site_symmetry_4
N1 C2 C3 C5 74.3(6) . .
N2 C1 C4 N1 86.0(5) . .
C2 C3 C5 N2 -78.4(5) . .
C1 C4 N1 C2 -58.2(6) . .
C3 C2 N1 C4 -12.9(6) . .
C3 C5 N2 C1 56.6(5) . .
C4 C1 N2 C5 -65.0(5) . .
O2 Cl1 O1 K1 4.1(2) . 6_656
O3 Cl1 O1 K1 123.92(17) . 6_656
O4 Cl1 O1 K1 -116.17(18) . 6_656
O3 Cl1 O2 K1 -123.23(17) . 6_656
O1 Cl1 O2 K1 -3.9(2) . 6_656
O4 Cl1 O2 K1 116.31(17) . 6_656
O2 Cl1 O3 K1 -117.9(2) . .
O1 Cl1 O3 K1 122.6(2) . .
O4 Cl1 O3 K1 2.6(3) . .
K1 Cl1 O3 K1 -179.66(6) 6_656 .
O2 Cl1 O4 K1 118.72(16) . .
O3 Cl1 O4 K1 -1.87(18) . .
O1 Cl1 O4 K1 -121.36(15) . .
K1 Cl1 O4 K1 -179.74(6) 6_656 .
O7 Cl2 O5 K1 -118.6(2) . .
O6 Cl2 O5 K1 1.8(3) . .
O8 Cl2 O5 K1 121.89(18) . .
K1 Cl2 O5 K1 176.84(5) 7_655 .
O5 Cl2 O6 K1 -1.5(2) . .
O7 Cl2 O6 K1 118.61(18) . .
O8 Cl2 O6 K1 -121.65(16) . .
K1 Cl2 O6 K1 -176.62(5) 7_655 .
O5 Cl2 O7 K1 -120.69(19) . 7_655
O6 Cl2 O7 K1 118.75(18) . 7_655
O8 Cl2 O7 K1 -1.0(2) . 7_655
O5 Cl2 O8 K1 120.7(2) . 7_655
O7 Cl2 O8 K1 1.1(2) . 7_655
O6 Cl2 O8 K1 -118.84(19) . 7_655
O12 Cl3 O9 K1 -115.72(16) . .
O11 Cl3 O9 K1 123.73(16) . .
O10 Cl3 O9 K1 3.17(19) . .
K1 Cl3 O9 K1 -174.77(5) 3 .
O12 Cl3 O10 K1 116.39(16) . .
O11 Cl3 O10 K1 -123.72(16) . .
O9 Cl3 O10 K1 -3.6(2) . .
K1 Cl3 O10 K1 174.50(4) 3 .
O12 Cl3 O11 K1 3.0(2) . 3
O10 Cl3 O11 K1 -116.42(16) . 3
O9 Cl3 O11 K1 124.09(18) . 3
O11 Cl3 O12 K1 -3.1(2) . 3
O10 Cl3 O12 K1 117.38(16) . 3
O9 Cl3 O12 K1 -123.74(18) . 3
